data_7132413
loop_
_publ_author_name
'Garbini, Mauro'
'Brunetti, Andrea'
'Pedrazzani, Riccardo'
'Monari, Magda'
'Marcaccio, Massimo'
'Bertuzzi, Giulio'
'Bandini, Marco'

_publ_section_title
;
 Reductive cyclodimerization of chalcones: exploring the
 "self-adaptability" of galvanostatic electrosynthesis.
;
_journal_issue 4
_journal_name_full 'Chemical communications (Cambridge, England)'
_journal_page_first 404
_journal_page_last 407
_journal_paper_doi 10.1039/d3cc04920e
_journal_volume 60
_journal_year 2024
_chemical_formula_sum 'C30 H26 O2'
_chemical_formula_weight 418.51
_space_group_crystal_system triclinic
_space_group_IT_number 2
_space_group_name_Hall '-P 1'
_space_group_name_H-M_alt 'P -1'
_atom_sites_solution_hydrogens geom
_audit_creation_method SHELXL-2018/3
_audit_update_record
;
2023-08-23 deposited with the CCDC.	2023-11-28 downloaded from the CCDC.
;
_cell_angle_alpha 100.087(3)
_cell_angle_beta 92.581(3)
_cell_angle_gamma 102.264(2)
_cell_formula_units_Z 2
_cell_length_a 6.0915(3)
_cell_length_b 10.7543(4)
_cell_length_c 17.1562(8)
_cell_measurement_reflns_used 9701
_cell_measurement_temperature 150(2)
_cell_measurement_theta_max 72.32
_cell_measurement_theta_min 2.63
_cell_volume 1077.32(8)
_computing_cell_refinement 'Bruker SAINT'
_computing_data_collection 'Bruker APEX2'
_computing_data_reduction 'Bruker SAINT'
_computing_molecular_graphics 'Bruker SHELXTL'
_computing_publication_material 'Bruker SHELXTL'
_computing_structure_refinement 'SHELXL-2018/3 (Sheldrick, 2018)'
_computing_structure_solution 'SHELXT 2018/2 (Sheldrick, 2018)'
_diffrn_ambient_temperature 150(2)
_diffrn_measured_fraction_theta_full 0.999
_diffrn_measured_fraction_theta_max 0.999
_diffrn_measurement_device_type 'Bruker APEX-II CCD'
_diffrn_measurement_method '\f and \w scans'
_diffrn_radiation_type CuK\a
_diffrn_radiation_wavelength 1.54178
_diffrn_reflns_av_unetI/netI 0.0399
_diffrn_reflns_Laue_measured_fraction_full 0.999
_diffrn_reflns_Laue_measured_fraction_max 0.999
_diffrn_reflns_limit_h_max 7
_diffrn_reflns_limit_h_min -7
_diffrn_reflns_limit_k_max 12
_diffrn_reflns_limit_k_min -12
_diffrn_reflns_limit_l_max 20
_diffrn_reflns_limit_l_min -20
_diffrn_reflns_number 3803
_diffrn_reflns_point_group_measured_fraction_full 0.999
_diffrn_reflns_point_group_measured_fraction_max 0.999
_diffrn_reflns_theta_full 66.575
_diffrn_reflns_theta_max 66.575
_diffrn_reflns_theta_min 2.625
_exptl_absorpt_coefficient_mu 0.617
_exptl_absorpt_correction_T_max 0.9644
_exptl_absorpt_correction_T_min 0.8322
_exptl_absorpt_correction_type multi-scan
_exptl_absorpt_process_details SADABS
_exptl_crystal_colour colourless
_exptl_crystal_density_diffrn 1.290
_exptl_crystal_description prismatic
_exptl_crystal_F_000 444
_exptl_crystal_size_max 0.10
_exptl_crystal_size_mid 0.08
_exptl_crystal_size_min 0.06
_refine_diff_density_max 0.287
_refine_diff_density_min -0.266
_refine_diff_density_rms 0.057
_refine_ls_extinction_coef 0.0041(15)
_refine_ls_extinction_expression Fc^*^=kFc[1+0.001xFc^2^\l^3^/sin(2\q)]^-1/4^
_refine_ls_extinction_method 'SHELXL-2018/3 (Sheldrick 2018)'
_refine_ls_goodness_of_fit_ref 1.258
_refine_ls_hydrogen_treatment constr
_refine_ls_matrix_type full
_refine_ls_number_parameters 292
_refine_ls_number_reflns 3803
_refine_ls_number_restraints 0
_refine_ls_restrained_S_all 1.258
_refine_ls_R_factor_all 0.0659
_refine_ls_R_factor_gt 0.0540
_refine_ls_shift/su_max 0.001
_refine_ls_shift/su_mean 0.000
_refine_ls_structure_factor_coef Fsqd
_refine_ls_weighting_details 'w=1/[\s^2^(Fo^2^)+(0.1000P)^2^] where P=(Fo^2^+2Fc^2^)/3'
_refine_ls_weighting_scheme calc
_refine_ls_wR_factor_gt 0.1550
_refine_ls_wR_factor_ref 0.1670
_reflns_Friedel_coverage 0.000
_reflns_number_gt 3164
_reflns_number_total 3803
_reflns_threshold_expression 'I > 2\s(I)'
_cod_data_source_file d3cc04920e2.cif
_cod_data_source_block shelx
_cod_depositor_comments 'Adding full bibliography for 7132413--7132414.cif.'
_cod_database_code 7132413
_shelx_shelxl_version_number 2018/3
_shelx_space_group_comment
;
The symmetry employed for this shelxl refinement is uniquely defined
by the following loop, which should always be used as a source of
symmetry information in preference to the above space-group names.
They are only intended as comments.
;

loop_
_space_group_symop_operation_xyz
'x, y, z'
'-x, -y, -z'

loop_
_atom_site_label
_atom_site_type_symbol
_atom_site_fract_x
_atom_site_fract_y
_atom_site_fract_z
_atom_site_U_iso_or_equiv
_atom_site_adp_type
_atom_site_occupancy
_atom_site_site_symmetry_order
_atom_site_calc_flag
_atom_site_refinement_flags_posn
_atom_site_refinement_flags_adp
_atom_site_refinement_flags_occupancy
_atom_site_disorder_assembly
_atom_site_disorder_group
O1 O -1.1438(3) -2.05363(13) -0.18339(8) 0.0366(4) Uani 1 1 d . . . . .
O2 O -1.8375(2) -2.03610(13) -0.30158(8) 0.0318(4) Uani 1 1 d . . . . .
H31 H -1.895751 -2.049224 -0.259451 0.048 Uiso 1 1 calc R U . . .
C18 C -1.4661(4) -2.27375(18) -0.32511(12) 0.0327(5) Uani 1 1 d . . . . .
H18 H -1.327073 -2.221623 -0.334789 0.039 Uiso 1 1 calc R U . . .
C20 C -1.0700(4) -1.86294(18) -0.42371(11) 0.0310(5) Uani 1 1 d . . . . .
H20 H -1.033681 -1.931856 -0.401615 0.037 Uiso 1 1 calc R U . . .
C3 C -1.6231(3) -2.07010(17) -0.30189(11) 0.0277(5) Uani 1 1 d . . . . .
C15 C -1.8653(4) -2.42656(19) -0.29427(12) 0.0364(5) Uani 1 1 d . . . . .
H15 H -2.002059 -2.478833 -0.282874 0.044 Uiso 1 1 calc R U . . .
C4 C -1.5215(4) -2.02469(17) -0.37516(11) 0.0290(5) Uani 1 1 d . . . . .
H4A H -1.639929 -2.038620 -0.419252 0.035 Uiso 1 1 calc R U . . .
H4B H -1.405128 -2.072248 -0.393366 0.035 Uiso 1 1 calc R U . . .
C22 C -0.9807(4) -1.70652(19) -0.50776(12) 0.0366(5) Uani 1 1 d . . . . .
H22 H -0.884090 -1.668443 -0.543291 0.044 Uiso 1 1 calc R U . . .
C11 C -1.4684(4) -2.26156(19) -0.02595(13) 0.0420(6) Uani 1 1 d . . . . .
H11 H -1.403074 -2.322588 -0.004775 0.050 Uiso 1 1 calc R U . . .
C5 C -1.4171(4) -1.88010(17) -0.34754(11) 0.0277(5) Uani 1 1 d . . . . .
H5 H -1.541209 -1.832795 -0.338623 0.033 Uiso 1 1 calc R U . . .
C25 C -1.2212(4) -1.74776(17) -0.21279(11) 0.0282(5) Uani 1 1 d . . . . .
C27 C -1.2980(4) -1.54234(19) -0.15111(13) 0.0379(5) Uani 1 1 d . . . . .
H27 H -1.398232 -1.485371 -0.143807 0.046 Uiso 1 1 calc R U . . .
C7 C -1.4673(4) -2.11506(17) -0.11762(11) 0.0281(5) Uani 1 1 d . . . . .
C30 C -1.0054(4) -1.70851(19) -0.17397(12) 0.0344(5) Uani 1 1 d . . . . .
H30 H -0.903977 -1.764698 -0.181649 0.041 Uiso 1 1 calc R U . . .
C6 C -1.2961(3) -1.87901(17) -0.26600(11) 0.0265(4) Uani 1 1 d . . . . .
H6 H -1.158537 -1.914052 -0.276409 0.032 Uiso 1 1 calc R U . . .
C9 C -1.7594(4) -2.1435(2) -0.02911(12) 0.0379(5) Uani 1 1 d . . . . .
H9 H -1.893395 -2.122933 -0.009556 0.045 Uiso 1 1 calc R U . . .
C21 C -0.9313(4) -1.80746(19) -0.47578(12) 0.0347(5) Uani 1 1 d . . . . .
H21 H -0.801195 -1.839010 -0.489631 0.042 Uiso 1 1 calc R U . . .
C23 C -1.1706(4) -1.66062(18) -0.48819(12) 0.0361(5) Uani 1 1 d . . . . .
H23 H -1.205167 -1.591439 -0.510436 0.043 Uiso 1 1 calc R U . . .
C17 C -1.4875(4) -2.40630(19) -0.33113(13) 0.0378(5) Uani 1 1 d . . . . .
H17 H -1.364263 -2.444351 -0.345322 0.045 Uiso 1 1 calc R U . . .
C8 C -1.6639(4) -2.08643(19) -0.08962(12) 0.0326(5) Uani 1 1 d . . . . .
H8 H -1.733073 -2.027828 -0.111839 0.039 Uiso 1 1 calc R U . . .
C26 C -1.3660(4) -1.66284(18) -0.20017(12) 0.0318(5) Uani 1 1 d . . . . .
H26 H -1.514434 -1.688267 -0.225794 0.038 Uiso 1 1 calc R U . . .
C14 C -1.8449(4) -2.29395(18) -0.28850(12) 0.0323(5) Uani 1 1 d . . . . .
H14 H -1.967772 -2.256311 -0.273148 0.039 Uiso 1 1 calc R U . . .
C2 C -1.4615(3) -1.97875(17) -0.22964(11) 0.0273(5) Uani 1 1 d . . . . .
H2 H -1.555891 -1.930306 -0.195276 0.033 Uiso 1 1 calc R U . . .
C29 C -0.9364(4) -1.5882(2) -0.12412(13) 0.0412(6) Uani 1 1 d . . . . .
H29 H -0.788745 -1.562799 -0.097861 0.049 Uiso 1 1 calc R U . . .
C12 C -1.3704(4) -2.20442(18) -0.08568(12) 0.0352(5) Uani 1 1 d . . . . .
H12 H -1.236908 -2.225644 -0.105242 0.042 Uiso 1 1 calc R U . . .
C1 C -1.3413(4) -2.04932(17) -0.17729(11) 0.0281(5) Uani 1 1 d . . . . .
C24 C -1.3097(4) -1.71596(18) -0.43610(11) 0.0316(5) Uani 1 1 d . . . . .
H24 H -1.439159 -1.683613 -0.422409 0.038 Uiso 1 1 calc R U . . .
C19 C -1.2634(3) -1.81855(17) -0.40324(11) 0.0270(4) Uani 1 1 d . . . . .
C13 C -1.6456(3) -2.21585(17) -0.30505(11) 0.0268(5) Uani 1 1 d . . . . .
C28 C -1.0824(4) -1.5054(2) -0.11268(13) 0.0407(6) Uani 1 1 d . . . . .
H28 H -1.035086 -1.423244 -0.078523 0.049 Uiso 1 1 calc R U . . .
C10 C -1.6618(4) -2.22998(19) 0.00312(13) 0.0404(6) Uani 1 1 d . . . . .
H10 H -1.727281 -2.267671 0.045131 0.048 Uiso 1 1 calc R U . . .
C16 C -1.6885(4) -2.48287(19) -0.31644(13) 0.0383(5) Uani 1 1 d . . . . .
H16 H -1.704726 -2.573845 -0.321584 0.046 Uiso 1 1 calc R U . . .

loop_
_atom_site_aniso_label
_atom_site_aniso_U_11
_atom_site_aniso_U_22
_atom_site_aniso_U_33
_atom_site_aniso_U_23
_atom_site_aniso_U_13
_atom_site_aniso_U_12
O1 0.0300(9) 0.0450(8) 0.0430(8) 0.0204(7) 0.0103(7) 0.0148(7)
O2 0.0271(8) 0.0366(7) 0.0374(8) 0.0140(6) 0.0087(6) 0.0125(6)
C18 0.0313(12) 0.0326(10) 0.0367(11) 0.0092(9) 0.0066(9) 0.0094(9)
C20 0.0338(12) 0.0293(10) 0.0316(10) 0.0096(8) 0.0051(9) 0.0075(9)
C3 0.0263(11) 0.0268(9) 0.0330(10) 0.0093(8) 0.0068(8) 0.0085(8)
C15 0.0376(13) 0.0327(10) 0.0398(12) 0.0143(9) 0.0047(10) 0.0033(10)
C4 0.0303(12) 0.0278(9) 0.0311(10) 0.0098(8) 0.0052(9) 0.0075(9)
C22 0.0387(13) 0.0342(10) 0.0333(11) 0.0100(9) 0.0074(9) -0.0036(10)
C11 0.0595(17) 0.0313(10) 0.0386(12) 0.0153(9) 0.0052(11) 0.0103(11)
C5 0.0287(11) 0.0265(9) 0.0308(10) 0.0084(8) 0.0066(8) 0.0091(8)
C25 0.0320(11) 0.0272(9) 0.0280(10) 0.0111(8) 0.0078(8) 0.0064(9)
C27 0.0473(14) 0.0290(10) 0.0396(12) 0.0073(9) 0.0100(10) 0.0114(10)
C7 0.0307(11) 0.0256(9) 0.0272(10) 0.0054(8) 0.0030(8) 0.0040(8)
C30 0.0306(12) 0.0367(10) 0.0381(11) 0.0132(9) 0.0043(9) 0.0071(9)
C6 0.0280(11) 0.0262(9) 0.0294(10) 0.0103(8) 0.0074(8) 0.0096(8)
C9 0.0355(13) 0.0423(11) 0.0319(11) 0.0064(9) 0.0068(9) -0.0003(10)
C21 0.0313(12) 0.0373(10) 0.0341(11) 0.0037(9) 0.0094(9) 0.0057(9)
C23 0.0435(14) 0.0278(10) 0.0376(11) 0.0136(9) 0.0023(10) 0.0036(9)
C17 0.0380(13) 0.0327(10) 0.0457(12) 0.0090(9) 0.0060(10) 0.0127(10)
C8 0.0328(12) 0.0333(10) 0.0312(10) 0.0081(8) 0.0031(9) 0.0045(9)
C26 0.0312(12) 0.0320(10) 0.0341(11) 0.0091(8) 0.0066(9) 0.0082(9)
C14 0.0310(12) 0.0340(10) 0.0353(11) 0.0127(9) 0.0062(9) 0.0091(9)
C2 0.0307(11) 0.0257(9) 0.0287(10) 0.0082(8) 0.0072(9) 0.0097(9)
C29 0.0384(14) 0.0404(11) 0.0415(12) 0.0129(10) 0.0004(10) -0.0019(10)
C12 0.0429(14) 0.0292(10) 0.0365(11) 0.0101(8) 0.0068(10) 0.0108(10)
C1 0.0325(12) 0.0250(9) 0.0277(10) 0.0057(8) 0.0059(9) 0.0074(9)
C24 0.0336(12) 0.0274(9) 0.0338(11) 0.0071(8) 0.0034(9) 0.0058(9)
C19 0.0284(11) 0.0246(9) 0.0273(10) 0.0051(8) 0.0040(8) 0.0037(8)
C13 0.0289(11) 0.0280(10) 0.0253(9) 0.0086(8) 0.0038(8) 0.0074(9)
C28 0.0513(16) 0.0305(10) 0.0366(12) 0.0065(9) 0.0065(11) 0.0005(10)
C10 0.0519(15) 0.0339(11) 0.0313(11) 0.0100(9) 0.0072(10) -0.0034(10)
C16 0.0473(15) 0.0257(10) 0.0429(12) 0.0101(9) 0.0019(10) 0.0077(10)

loop_
_atom_type_symbol
_atom_type_description
_atom_type_scat_dispersion_real
_atom_type_scat_dispersion_imag
_atom_type_scat_source
C C 0.0181 0.0091 'International Tables Vol C Tables 4.2.6.8 and 6.1.1.4'
O O 0.0492 0.0322 'International Tables Vol C Tables 4.2.6.8 and 6.1.1.4'
H H 0.0000 0.0000 'International Tables Vol C Tables 4.2.6.8 and 6.1.1.4'

loop_
_geom_angle_atom_site_label_1
_geom_angle_atom_site_label_2
_geom_angle_atom_site_label_3
_geom_angle
_geom_angle_site_symmetry_1
_geom_angle_site_symmetry_3
_geom_angle_publ_flag
C17 C18 C13 121.1(2) . . ?
C21 C20 C19 120.60(18) . . ?
O2 C3 C4 104.32(15) . . ?
O2 C3 C13 111.85(16) . . ?
C4 C3 C13 112.68(15) . . ?
O2 C3 C2 108.79(15) . . ?
C4 C3 C2 103.49(15) . . ?
C13 C3 C2 114.88(15) . . ?
C16 C15 C14 120.5(2) . . ?
C3 C4 C5 105.09(15) . . ?
C23 C22 C21 120.11(19) . . ?
C10 C11 C12 120.0(2) . . ?
C19 C5 C4 115.34(15) . . ?
C19 C5 C6 113.56(17) . . ?
C4 C5 C6 101.37(14) . . ?
C30 C25 C26 118.08(19) . . ?
C30 C25 C6 120.63(18) . . ?
C26 C25 C6 121.28(19) . . ?
C28 C27 C26 119.5(2) . . ?
C8 C7 C12 119.45(18) . . ?
C8 C7 C1 123.46(17) . . ?
C12 C7 C1 116.98(19) . . ?
C29 C30 C25 120.9(2) . . ?
C25 C6 C2 114.14(15) . . ?
C25 C6 C5 115.39(14) . . ?
C2 C6 C5 104.33(16) . . ?
C8 C9 C10 120.7(2) . . ?
C20 C21 C22 120.4(2) . . ?
C22 C23 C24 119.67(18) . . ?
C16 C17 C18 119.9(2) . . ?
C7 C8 C9 119.8(2) . . ?
C27 C26 C25 121.4(2) . . ?
C15 C14 C13 120.5(2) . . ?
C1 C2 C6 112.76(17) . . ?
C1 C2 C3 114.95(14) . . ?
C6 C2 C3 106.17(14) . . ?
C28 C29 C30 120.1(2) . . ?
C11 C12 C7 120.2(2) . . ?
O1 C1 C7 119.14(17) . . ?
O1 C1 C2 121.33(17) . . ?
C7 C1 C2 119.53(18) . . ?
C23 C24 C19 121.2(2) . . ?
C20 C19 C24 118.08(17) . . ?
C20 C19 C5 120.81(16) . . ?
C24 C19 C5 121.11(18) . . ?
C14 C13 C18 118.22(17) . . ?
C14 C13 C3 121.19(18) . . ?
C18 C13 C3 120.59(17) . . ?
C27 C28 C29 120.0(2) . . ?
C11 C10 C9 119.85(19) . . ?
C15 C16 C17 119.71(18) . . ?

loop_
_geom_bond_atom_site_label_1
_geom_bond_atom_site_label_2
_geom_bond_distance
_geom_bond_site_symmetry_2
_geom_bond_publ_flag
O1 C1 1.222(2) . ?
O2 C3 1.429(2) . ?
C18 C17 1.388(3) . ?
C18 C13 1.396(3) . ?
C20 C21 1.381(3) . ?
C20 C19 1.399(3) . ?
C3 C4 1.536(3) . ?
C3 C13 1.535(2) . ?
C3 C2 1.589(3) . ?
C15 C16 1.380(3) . ?
C15 C14 1.390(3) . ?
C4 C5 1.530(3) . ?
C22 C23 1.383(3) . ?
C22 C21 1.379(3) . ?
C11 C10 1.384(3) . ?
C11 C12 1.380(3) . ?
C5 C19 1.506(3) . ?
C5 C6 1.549(3) . ?
C25 C30 1.392(3) . ?
C25 C26 1.396(3) . ?
C25 C6 1.507(3) . ?
C27 C28 1.388(3) . ?
C27 C26 1.385(3) . ?
C7 C8 1.384(3) . ?
C7 C12 1.403(3) . ?
C7 C1 1.494(3) . ?
C30 C29 1.390(3) . ?
C6 C2 1.545(2) . ?
C9 C8 1.385(3) . ?
C9 C10 1.382(3) . ?
C23 C24 1.383(3) . ?
C17 C16 1.383(3) . ?
C14 C13 1.393(3) . ?
C2 C1 1.528(3) . ?
C29 C28 1.383(3) . ?
C24 C19 1.397(3) . ?
